data_4502030
loop_
_publ_author_name
'Chan, Isa Y. H.'
'Nguyen, Vi T.'
'Bishop, Roger'
'Craig, Donald C.'
'Scudder, Marcia L.'

_publ_section_title
;
 The Design of &#x201C;Awkward&#x201D; Molecules Expected to Yield
 Multiple Crystal Forms30&#x2020;
;
_journal_issue 10
_journal_name_full 'Crystal Growth &amp; Design'
_journal_page_first 4582
_journal_paper_doi 10.1021/cg100883s
_journal_volume 10
_journal_year 2010
_chemical_formula_moiety 'C10 H18 O2, 0.5(C6 H6)'
_chemical_formula_sum 'C13 H21 O2'
_chemical_formula_weight 209.3
_space_group_crystal_system monoclinic
_space_group_IT_number 14
_space_group_name_H-M_alt 'P 1 21/c 1'
_symmetry_space_group_name_Hall '-P 2ybc'
_symmetry_space_group_name_H-M 'P 1 21/c 1'
_atom_type_scat_source 'International Tables for X-ray Crystallography, Vol. IV'
_audit_creation_method 'RAELSPUB and manual entry'
_cell_angle_alpha 90
_cell_angle_beta 102.86(2)
_cell_angle_gamma 90
_cell_formula_units_Z 4
_cell_length_a 8.997(4)
_cell_length_b 15.416(5)
_cell_length_c 9.007(3)
_cell_measurement_reflns_used 11
_cell_measurement_temperature 294
_cell_measurement_theta_max 11
_cell_measurement_theta_min 10
_cell_volume 1217.9(8)
_computing_cell_refinement 'CAD4 Version 5.0, (Schagen et al, 1989)'
_computing_data_collection 'CAD4 Version 5.0, (Schagen et al, 1989)'
_computing_data_reduction 'Local program'
_computing_molecular_graphics 'ORTEP-II, (Johnson, 1976)'
_computing_publication_material 'Local programs'
_computing_structure_refinement 'RAELS, (Rae, 1996)'
_computing_structure_solution 'SIR92 (Altomare et al, 1994)'
_diffrn_measured_fraction_theta_full 1.00
_diffrn_measured_fraction_theta_max 1.00
_diffrn_measurement_device_type 'Nonius CAD-4'
_diffrn_measurement_method \w--2\q
_diffrn_radiation_probe x-ray
_diffrn_radiation_type 'Mo K\a'
_diffrn_radiation_wavelength 0.71073
_diffrn_reflns_av_R_equivalents 0.029
_diffrn_reflns_limit_h_max 10
_diffrn_reflns_limit_h_min -10
_diffrn_reflns_limit_k_max 18
_diffrn_reflns_limit_k_min 0
_diffrn_reflns_limit_l_max 10
_diffrn_reflns_limit_l_min 0
_diffrn_reflns_number 2288
_diffrn_reflns_theta_full 25
_diffrn_reflns_theta_max 25
_diffrn_standards_decay_% 0
_diffrn_standards_interval_time 30
_diffrn_standards_number 1
_exptl_absorpt_coefficient_mu 0.073
_exptl_absorpt_correction_type none
_exptl_crystal_colour colourless
_exptl_crystal_density_diffrn 1.14
_exptl_crystal_density_method 'not measured'
_exptl_crystal_description plate
_exptl_crystal_F_000 460.0
_exptl_crystal_size_max 0.25
_exptl_crystal_size_mid 0.20
_exptl_crystal_size_min 0.10
_refine_diff_density_max 0.28
_refine_diff_density_min -0.34
_refine_ls_extinction_method none
_refine_ls_goodness_of_fit_ref 1.18
_refine_ls_hydrogen_treatment noref
_refine_ls_number_parameters 125
_refine_ls_number_reflns 2142
_refine_ls_R_factor_gt 0.055
_refine_ls_shift/su_max 0.003
_refine_ls_structure_factor_coef F
_refine_ls_weighting_details 'w = 1/[\s^2^(F) + 0.0004F^2^]'
_refine_ls_weighting_scheme calc
_refine_ls_wR_factor_ref 0.055
_reflns_number_gt 1169
_reflns_number_total 2142
_reflns_threshold_expression I>2\s(I)
_cod_data_source_file cg100883s_si_004.cif
_cod_data_source_block drb348
_cod_database_code 4502030

loop_
_space_group_symop_id
_space_group_symop_operation_xyz
1 x,y,z
2 -x,1/2+y,1/2-z
3 -x,-y,-z
4 x,1/2-y,1/2+z

loop_
_atom_site_label
_atom_site_fract_x
_atom_site_fract_y
_atom_site_fract_z
_atom_site_U_iso_or_equiv
_atom_site_adp_type
_atom_site_type_symbol
_atom_site_occupancy
O1 0.48166(19) 0.69182(9) 0.15264(18) 0.0672(5) Uani O 1.0
O2 0.35698(18) 0.27632(9) 0.07979(17) 0.0578(5) Uani O 1.0
C1 0.2266(2) 0.5043(1) 0.0936(3) 0.0460(6) Uani C 1.0
C2 0.2952(3) 0.5858(1) 0.0399(3) 0.0582(7) Uani C 1.0
C3 0.3658(3) 0.6357(1) 0.1839(3) 0.0497(6) Uani C 1.0
C4 0.4314(3) 0.5636(1) 0.2937(3) 0.0575(7) Uani C 1.0
C5 0.3175(3) 0.4887(1) 0.2598(2) 0.0471(6) Uani C 1.0
C6 0.3853(3) 0.3975(1) 0.2598(3) 0.0548(7) Uani C 1.0
C7 0.2815(2) 0.3499(1) 0.1288(2) 0.0452(6) Uani C 1.0
C8 0.2417(3) 0.4200(1) 0.0071(3) 0.0512(6) Uani C 1.0
C9 0.2503(3) 0.6897(2) 0.2428(4) 0.086(1) Uani C 1.0
C10 0.1416(3) 0.3138(2) 0.1746(3) 0.0751(8) Uani C 1.0
C1B -0.02483(26) 0.41343(9) 0.47461(25) 0.0776(9) Uani C 0.5
C2B -0.1267(2) 0.4723(2) 0.3979(2) 0.0798(9) Uani C 0.5
C3B -0.1019(2) 0.5589(1) 0.4233(2) 0.0777(9) Uani C 0.5
C4B 0.02483(26) 0.58657(9) 0.52539(25) 0.0776(9) Uani C 0.5
C5B 0.1267(2) 0.5277(2) 0.6021(2) 0.0798(9) Uani C 0.5
C6B 0.1019(2) 0.4411(1) 0.5767(2) 0.0777(9) Uani C 0.5
H1O1 0.5385 0.7216 0.2469 0.067 Uani H 1.0
H1O2 0.4137 0.2875 -0.0020 0.058 Uani H 1.0
HC1 0.1169 0.5148 0.0933 0.046 Uani H 1.0
H1C2 0.2140 0.6213 -0.0271 0.058 Uani H 1.0
H2C2 0.3748 0.5701 -0.0171 0.058 Uani H 1.0
H1C4 0.4431 0.5836 0.4012 0.058 Uani H 1.0
H2C4 0.5329 0.5449 0.2768 0.058 Uani H 1.0
HC5 0.2469 0.4908 0.3312 0.047 Uani H 1.0
H1C6 0.3864 0.3674 0.3585 0.055 Uani H 1.0
H2C6 0.4915 0.4005 0.2433 0.055 Uani H 1.0
H1C8 0.1433 0.4059 -0.0655 0.051 Uani H 1.0
H2C8 0.3245 0.4255 -0.0502 0.051 Uani H 1.0
H1C9 0.1687 0.6510 0.2650 0.086 Uani H 1.0
H2C9 0.3023 0.7203 0.3381 0.086 Uani H 1.0
H3C9 0.2038 0.7334 0.1641 0.086 Uani H 1.0
H1C10 0.0840 0.3622 0.2099 0.075 Uani H 1.0
H2C10 0.0748 0.2844 0.0851 0.075 Uani H 1.0
H3C10 0.1736 0.2709 0.2589 0.075 Uani H 1.0
HC1B -0.0430 0.3500 0.4560 0.106 Uani H 0.5
HC2B -0.2196 0.4521 0.3230 0.112 Uani H 0.5
HC3B -0.1766 0.6021 0.3671 0.106 Uani H 0.5
HC4B 0.0430 0.6500 0.5440 0.106 Uani H 0.5
HC5B 0.2196 0.5479 0.6770 0.112 Uani H 0.5
HC6B 0.1766 0.3979 0.6329 0.106 Uani H 0.5

loop_
_atom_site_aniso_label
_atom_site_aniso_U_11
_atom_site_aniso_U_22
_atom_site_aniso_U_33
_atom_site_aniso_U_12
_atom_site_aniso_U_13
_atom_site_aniso_U_23
_atom_site_aniso_type_symbol
O1 0.085(1) 0.056(1) 0.068(1) -0.0253(9) 0.034(1) -0.0151(9) O
O2 0.079(1) 0.0429(9) 0.056(1) 0.0095(8) 0.0248(9) -0.0018(8) O
C1 0.040(1) 0.045(1) 0.051(1) 0.003(1) 0.003(1) -0.004(1) C
C2 0.072(2) 0.047(1) 0.051(2) -0.002(1) 0.004(1) 0.001(1) C
C3 0.057(2) 0.039(1) 0.056(2) -0.004(1) 0.019(1) -0.007(1) C
C4 0.070(2) 0.047(1) 0.049(2) -0.009(1) 0.000(1) -0.005(1) C
C5 0.058(2) 0.044(1) 0.040(1) -0.003(1) 0.012(1) -0.003(1) C
C6 0.070(2) 0.044(1) 0.044(1) 0.001(1) -0.001(1) 0.002(1) C
C7 0.054(2) 0.038(1) 0.045(1) 0.000(1) 0.013(1) -0.004(1) C
C8 0.058(2) 0.045(1) 0.045(1) 0.003(1) 0.000(1) -0.003(1) C
C9 0.085(2) 0.057(2) 0.126(3) 0.005(2) 0.043(2) -0.021(2) C
C10 0.073(2) 0.061(2) 0.099(2) -0.011(2) 0.035(2) -0.007(2) C
C1B 0.093(2) 0.067(1) 0.075(2) -0.005(1) 0.026(1) -0.004(1) C
C2B 0.073(2) 0.098(1) 0.064(2) -0.006(1) 0.005(1) -0.010(1) C
C3B 0.083(2) 0.086(1) 0.064(2) 0.017(1) 0.014(1) 0.012(1) C
C4B 0.093(2) 0.067(1) 0.075(2) -0.005(1) 0.026(1) -0.004(1) C
C5B 0.073(2) 0.098(1) 0.064(2) -0.006(1) 0.005(1) -0.010(1) C
C6B 0.083(2) 0.086(1) 0.064(2) 0.017(1) 0.014(1) 0.012(1) C

loop_
_geom_angle_atom_site_label_1
_geom_angle_atom_site_label_2
_geom_angle_atom_site_label_3
_geom_angle
_geom_angle_site_symmetry_1
_geom_angle_site_symmetry_2
_geom_angle_site_symmetry_3
_geom_angle_publ_flag
C2 C1 C5 105.6(2) 1_555 1_555 1_555 no
C2 C1 C8 116.7(2) 1_555 1_555 1_555 no
C5 C1 C8 105.7(2) 1_555 1_555 1_555 no
C1 C2 C3 105.6(2) 1_555 1_555 1_555 no
O1 C3 C2 108.9(2) 1_555 1_555 1_555 no
O1 C3 C4 112.2(2) 1_555 1_555 1_555 no
O1 C3 C9 108.8(2) 1_555 1_555 1_555 no
C2 C3 C4 102.3(2) 1_555 1_555 1_555 no
C2 C3 C9 112.8(2) 1_555 1_555 1_555 no
C4 C3 C9 111.8(2) 1_555 1_555 1_555 no
C3 C4 C5 106.1(2) 1_555 1_555 1_555 no
C1 C5 C4 105.1(2) 1_555 1_555 1_555 no
C1 C5 C6 105.4(2) 1_555 1_555 1_555 no
C4 C5 C6 116.3(2) 1_555 1_555 1_555 no
C5 C6 C7 105.4(2) 1_555 1_555 1_555 no
O2 C7 C6 111.6(2) 1_555 1_555 1_555 no
O2 C7 C8 112.9(2) 1_555 1_555 1_555 no
O2 C7 C10 105.7(2) 1_555 1_555 1_555 no
C6 C7 C8 102.8(2) 1_555 1_555 1_555 no
C6 C7 C10 111.7(2) 1_555 1_555 1_555 no
C8 C7 C10 112.3(2) 1_555 1_555 1_555 no
C1 C8 C7 105.5(2) 1_555 1_555 1_555 no
C2B C1B C6B 120.0 1_555 1_555 1_555 no
C1B C2B C3B 120.0 1_555 1_555 1_555 no
C2B C3B C4B 120.0 1_555 1_555 1_555 no
C3B C4B C5B 120.0 1_555 1_555 1_555 no
C4B C5B C6B 120.0 1_555 1_555 1_555 no
C1B C6B C5B 120.0 1_555 1_555 1_555 no

loop_
_geom_bond_atom_site_label_1
_geom_bond_atom_site_label_2
_geom_bond_distance
_geom_bond_site_symmetry_1
_geom_bond_site_symmetry_2
_geom_bond_publ_flag
O1 C3 1.430(2) 1_555 1_555 no
O2 C7 1.441(2) 1_555 1_555 no
C1 C2 1.526(3) 1_555 1_555 no
C1 C5 1.556(3) 1_555 1_555 no
C1 C8 1.537(3) 1_555 1_555 no
C2 C3 1.520(3) 1_555 1_555 no
C3 C4 1.517(3) 1_555 1_555 no
C3 C9 1.517(3) 1_555 1_555 no
C4 C5 1.529(3) 1_555 1_555 no
C5 C6 1.533(3) 1_555 1_555 no
C6 C7 1.520(3) 1_555 1_555 no
C7 C8 1.523(3) 1_555 1_555 no
C7 C10 1.515(3) 1_555 1_555 no
C1B C2B 1.364(1) 1_555 1_555 no
C1B C6B 1.364(1) 1_555 1_555 no
C2B C3B 1.364(1) 1_555 1_555 no
C3B C4B 1.364(1) 1_555 1_555 no
C4B C5B 1.364(1) 1_555 1_555 no
C5B C6B 1.364(1) 1_555 1_555 no

loop_
_geom_torsion_atom_site_label_1
_geom_torsion_atom_site_label_2
_geom_torsion_atom_site_label_3
_geom_torsion_atom_site_label_4
_geom_torsion
_geom_torsion_site_symmetry_1
_geom_torsion_site_symmetry_2
_geom_torsion_site_symmetry_3
_geom_torsion_site_symmetry_4
_geom_torsion_publ_flag
C5 C1 C2 C3 -24.3(2) 1_555 1_555 1_555 1_555 no
C8 C1 C2 C3 -141.4(2) 1_555 1_555 1_555 1_555 no
C2 C1 C5 C4 1.2(2) 1_555 1_555 1_555 1_555 no
C2 C1 C5 C6 -122.2(2) 1_555 1_555 1_555 1_555 no
C8 C1 C5 C4 125.4(2) 1_555 1_555 1_555 1_555 no
C8 C1 C5 C6 2.0(2) 1_555 1_555 1_555 1_555 no
C2 C1 C8 C7 138.5(2) 1_555 1_555 1_555 1_555 no
C5 C1 C8 C7 21.5(2) 1_555 1_555 1_555 1_555 no
C1 C2 C3 O1 156.9(2) 1_555 1_555 1_555 1_555 no
C1 C2 C3 C4 38.0(2) 1_555 1_555 1_555 1_555 no
C1 C2 C3 C9 -82.3(2) 1_555 1_555 1_555 1_555 no
O1 C3 C4 C5 -153.9(2) 1_555 1_555 1_555 1_555 no
C2 C3 C4 C5 -37.4(2) 1_555 1_555 1_555 1_555 no
C9 C3 C4 C5 83.6(2) 1_555 1_555 1_555 1_555 no
C3 C4 C5 C1 22.5(2) 1_555 1_555 1_555 1_555 no
C3 C4 C5 C6 138.7(2) 1_555 1_555 1_555 1_555 no
C1 C5 C6 C7 -24.8(2) 1_555 1_555 1_555 1_555 no
C4 C5 C6 C7 -140.8(2) 1_555 1_555 1_555 1_555 no
C5 C6 C7 O2 159.4(2) 1_555 1_555 1_555 1_555 no
C5 C6 C7 C8 38.1(2) 1_555 1_555 1_555 1_555 no
C5 C6 C7 C10 -82.6(2) 1_555 1_555 1_555 1_555 no
O2 C7 C8 C1 -157.1(2) 1_555 1_555 1_555 1_555 no
C6 C7 C8 C1 -36.8(2) 1_555 1_555 1_555 1_555 no
C10 C7 C8 C1 83.5(2) 1_555 1_555 1_555 1_555 no
